data_4333852
loop_
_publ_author_name
'Li-Li Liang'
'Xin-Long Ni'
'Yi Zhao'
'Kai Chen'
'Xin Xiao'
'Yun-Qian Zhang'
'Carl Redshaw'
'Qian-Jiang Zhu'
'Sai-Feng Xue'
'Zhu Tao'

_publ_section_title
;
 Construction of Cucurbit[7]uril Based Tubular Nanochannels Incorporating
 Associated [CdCl4]2- and Lanthanide Ions
;
_journal_name_full 'Inorganic Chemistry'
_journal_page_first 1909
_journal_page_last 1915
_journal_paper_doi 10.1021/ic302145j
_journal_volume 52
_journal_year 2013
_chemical_formula_moiety 'C42 H66 N28 O26 La2, 2(Zn Cl4), 2Cl, 31(H2 O)'
_chemical_formula_sum 'C42 H128 Cl10 La2 N28 O57 Zn2'
_chemical_formula_weight 2700.78
_chemical_name_systematic
;
 ?
;
_space_group_IT_number 2
_symmetry_cell_setting triclinic
_symmetry_space_group_name_Hall '-P 1'
_symmetry_space_group_name_H-M 'P -1'
_atom_sites_solution_hydrogens geom
_atom_sites_solution_primary direct
_atom_sites_solution_secondary difmap
_audit_creation_method SHELXL-97
_cell_angle_alpha 104.378(3)
_cell_angle_beta 102.328(3)
_cell_angle_gamma 110.919(3)
_cell_formula_units_Z 2
_cell_length_a 17.1365(14)
_cell_length_b 17.9392(15)
_cell_length_c 18.5138(15)
_cell_measurement_temperature 223(2)
_cell_volume 4854.1(7)
_computing_structure_refinement 'SHELXL-97 (Sheldrick, 1997)'
_diffrn_ambient_temperature 223(2)
_diffrn_measured_fraction_theta_full 0.970
_diffrn_measured_fraction_theta_max 0.970
_diffrn_measurement_device_type 'Bruker CCD Area Detector'
_diffrn_measurement_method '\f and \w scan'
_diffrn_radiation_monochromator graphite
_diffrn_radiation_source 'fine-focus sealed tube'
_diffrn_radiation_type MoK\a
_diffrn_radiation_wavelength 0.71073
_diffrn_reflns_av_R_equivalents 0.0779
_diffrn_reflns_av_sigmaI/netI 0.0970
_diffrn_reflns_limit_h_max 21
_diffrn_reflns_limit_h_min -21
_diffrn_reflns_limit_k_max 22
_diffrn_reflns_limit_k_min -22
_diffrn_reflns_limit_l_max 22
_diffrn_reflns_limit_l_min -22
_diffrn_reflns_number 54507
_diffrn_reflns_theta_full 26.00
_diffrn_reflns_theta_max 26.00
_diffrn_reflns_theta_min 1.20
_exptl_absorpt_coefficient_mu 1.741
_exptl_absorpt_correction_T_max 0.6602
_exptl_absorpt_correction_T_min 0.6143
_exptl_absorpt_correction_type multi-scan
_exptl_absorpt_process_details 'SADABS (Bruker, 2008)'
_exptl_crystal_colour colorless
_exptl_crystal_density_diffrn 1.848
_exptl_crystal_description block
_exptl_crystal_F_000 2752
_exptl_crystal_size_max 0.31
_exptl_crystal_size_mid 0.29
_exptl_crystal_size_min 0.26
_platon_squeeze_details
;
;
_refine_diff_density_max 1.672
_refine_diff_density_min -1.252
_refine_diff_density_rms 0.119
_refine_ls_extinction_method none
_refine_ls_goodness_of_fit_ref 0.945
_refine_ls_hydrogen_treatment constr
_refine_ls_matrix_type full
_refine_ls_number_parameters 991
_refine_ls_number_reflns 18509
_refine_ls_number_restraints 0
_refine_ls_restrained_S_all 0.945
_refine_ls_R_factor_all 0.0743
_refine_ls_R_factor_gt 0.0512
_refine_ls_shift/su_max 0.002
_refine_ls_shift/su_mean 0.000
_refine_ls_structure_factor_coef Fsqd
_refine_ls_weighting_details 'calc w=1/[\s^2^(Fo^2^)+(0.0608P)^2^+0.0000P] where P=(Fo^2^+2Fc^2^)/3'
_refine_ls_weighting_scheme calc
_refine_ls_wR_factor_gt 0.1249
_refine_ls_wR_factor_ref 0.1342
_reflns_number_gt 12437
_reflns_number_total 18509
_reflns_threshold_expression >2sigma(I)
_cod_data_source_file ic302145j_si_002_2.cif
_cod_data_source_block Zn
_cod_database_code 4333852

loop_
_symmetry_equiv_pos_as_xyz
'x, y, z'
'-x, -y, -z'

loop_
_atom_site_label
_atom_site_type_symbol
_atom_site_fract_x
_atom_site_fract_y
_atom_site_fract_z
_atom_site_U_iso_or_equiv
_atom_site_adp_type
_atom_site_occupancy
_atom_site_symmetry_multiplicity
_atom_site_calc_flag
_atom_site_refinement_flags
Cl9 Cl -0.30242(10) 0.20296(10) 0.29086(10) 0.0539(4) Uani 1 1 d .
Cl10 Cl -0.11694(14) -0.08918(12) 0.37630(10) 0.0692(5) Uani 1 1 d .
O1W O 0.2506(2) 0.6015(2) 0.6383(2) 0.0391(9) Uani 1 1 d .
O2W O 0.3217(3) 0.4723(2) 0.6083(2) 0.0432(10) Uani 1 1 d .
O3W O 0.2897(3) 0.4313(3) 0.4189(2) 0.0567(12) Uani 1 1 d .
O4W O 0.3961(3) 0.6430(3) 0.4512(2) 0.0558(12) Uani 1 1 d .
O5W O 0.2737(3) 0.6902(3) 0.5373(3) 0.0620(13) Uani 1 1 d .
O6W O 0.4552(3) 0.5469(3) 0.5424(3) 0.0731(16) Uani 1 1 d .
O7W O -0.0958(2) 0.1669(2) -0.0399(2) 0.0364(9) Uani 1 1 d .
O8W O -0.2579(3) 0.1679(3) -0.0142(2) 0.0434(10) Uani 1 1 d .
O9W O -0.1761(3) -0.0069(2) 0.1138(2) 0.0460(10) Uani 1 1 d .
O10W O -0.0987(3) 0.0134(3) -0.0099(2) 0.0527(11) Uani 1 1 d .
O11W O 0.0048(3) 0.1611(3) 0.1295(2) 0.0570(12) Uani 1 1 d .
O12W O -0.2980(3) 0.0897(4) 0.1002(2) 0.0673(14) Uani 1 1 d .
Cl1 Cl 0.36441(10) 0.51598(10) 0.92494(10) 0.0478(4) Uani 1 1 d .
Cl2 Cl 0.20568(11) 0.49144(10) 0.74387(9) 0.0500(4) Uani 1 1 d .
Cl3 Cl 0.31189(12) 0.69573(11) 0.91888(10) 0.0568(4) Uani 1 1 d .
Cl4 Cl 0.13836(10) 0.50092(14) 0.92166(10) 0.0626(5) Uani 1 1 d .
Cl5 Cl 0.06709(13) 0.67035(11) 0.38528(11) 0.0631(5) Uani 1 1 d .
Cl6 Cl 0.16043(15) 0.89686(11) 0.48224(11) 0.0685(5) Uani 1 1 d .
Cl7 Cl 0.1578(2) 0.80371(14) 0.27313(12) 0.0987(9) Uani 1 1 d .
Cl8 Cl 0.31354(16) 0.80410(17) 0.43568(17) 0.1000(8) Uani 1 1 d .
Zn1 Zn 0.25387(5) 0.55099(5) 0.87739(4) 0.04208(18) Uani 1 1 d .
Zn2 Zn 0.17332(6) 0.79243(5) 0.39427(5) 0.0561(2) Uani 1 1 d .
La1 La 0.308759(19) 0.56116(2) 0.523435(17) 0.02979(9) Uani 1 1 d .
La2 La -0.157470(18) 0.114476(18) 0.061552(16) 0.02576(9) Uani 1 1 d .
C1 C 0.1396(3) 0.5217(3) 0.3371(3) 0.0260(11) Uani 1 1 d .
C2 C 0.0469(3) 0.4967(3) 0.2130(3) 0.0271(11) Uani 1 1 d .
H2 H 0.0366 0.5403 0.1938 0.033 Uiso 1 1 calc R
C3 C -0.0105(3) 0.4699(3) 0.2650(3) 0.0257(11) Uani 1 1 d .
H3 H -0.0435 0.5045 0.2748 0.031 Uiso 1 1 calc R
C4 C -0.0478(3) 0.3509(3) 0.1537(3) 0.0254(11) Uani 1 1 d .
C5 C 0.0353(3) 0.4863(3) 0.4097(3) 0.0309(12) Uani 1 1 d .
H5A H 0.0864 0.5325 0.4538 0.037 Uiso 1 1 calc R
H5B H -0.0151 0.5006 0.4073 0.037 Uiso 1 1 calc R
C6 C -0.1328(3) 0.3273(3) 0.2448(3) 0.0306(12) Uani 1 1 d .
H6A H -0.1784 0.2785 0.1987 0.037 Uiso 1 1 calc R
H6B H -0.1618 0.3596 0.2693 0.037 Uiso 1 1 calc R
C7 C 0.0780(3) 0.3914(3) 0.4663(3) 0.0295(12) Uani 1 1 d .
C8 C -0.0711(3) 0.3343(3) 0.3863(3) 0.0270(11) Uani 1 1 d .
H8 H -0.1194 0.3457 0.4003 0.032 Uiso 1 1 calc R
C9 C -0.0557(3) 0.2655(3) 0.4171(3) 0.0272(11) Uani 1 1 d .
H9 H -0.0928 0.2482 0.4497 0.033 Uiso 1 1 calc R
C10 C -0.0998(3) 0.2164(3) 0.2793(3) 0.0254(11) Uani 1 1 d .
C11 C 0.0796(3) 0.2786(3) 0.5195(3) 0.0292(12) Uani 1 1 d .
H11A H 0.0368 0.2543 0.5445 0.035 Uiso 1 1 calc R
H11B H 0.1313 0.3271 0.5610 0.035 Uiso 1 1 calc R
C12 C -0.0898(3) 0.1118(3) 0.3418(3) 0.0324(12) Uani 1 1 d .
H12A H -0.1212 0.0950 0.3777 0.039 Uiso 1 1 calc R
H12B H -0.1264 0.0713 0.2881 0.039 Uiso 1 1 calc R
C13 C 0.1919(3) 0.2264(3) 0.5038(3) 0.0296(12) Uani 1 1 d .
C14 C 0.0445(3) 0.1252(3) 0.4428(3) 0.0295(12) Uani 1 1 d .
H14 H 0.0062 0.1040 0.4733 0.035 Uiso 1 1 calc R
C15 C 0.1054(3) 0.0806(3) 0.4350(3) 0.0264(11) Uani 1 1 d .
H15 H 0.0959 0.0375 0.4608 0.032 Uiso 1 1 calc R
C16 C 0.0119(3) 0.0513(3) 0.3079(3) 0.0310(12) Uani 1 1 d .
C17 C 0.2705(4) 0.1350(4) 0.4982(3) 0.0345(13) Uani 1 1 d .
H17A H 0.2538 0.0892 0.5198 0.041 Uiso 1 1 calc R
H17B H 0.3168 0.1866 0.5412 0.041 Uiso 1 1 calc R
C18 C 0.1032(4) -0.0266(4) 0.3150(3) 0.0357(13) Uani 1 1 d .
H18A H 0.0616 -0.0605 0.2610 0.043 Uiso 1 1 calc R
H18B H 0.0964 -0.0641 0.3460 0.043 Uiso 1 1 calc R
C19 C 0.3870(3) 0.1622(3) 0.4359(3) 0.0317(12) Uani 1 1 d .
C20 C 0.2700(3) 0.0249(3) 0.3798(3) 0.0265(11) Uani 1 1 d .
H20 H 0.2570 -0.0183 0.4055 0.032 Uiso 1 1 calc R
C21 C 0.3424(3) 0.0259(3) 0.3422(3) 0.0290(12) Uani 1 1 d .
H21 H 0.3670 -0.0141 0.3529 0.035 Uiso 1 1 calc R
C22 C 0.2103(3) -0.0126(3) 0.2435(3) 0.0317(12) Uani 1 1 d .
C23 C 0.4924(3) 0.1461(3) 0.3670(3) 0.0302(12) Uani 1 1 d .
H23A H 0.5353 0.1964 0.4131 0.036 Uiso 1 1 calc R
H23B H 0.5142 0.1021 0.3626 0.036 Uiso 1 1 calc R
C24 C 0.3317(3) -0.0223(3) 0.1968(3) 0.0306(12) Uani 1 1 d .
H24A H 0.3721 -0.0464 0.2147 0.037 Uiso 1 1 calc R
H24B H 0.2831 -0.0667 0.1497 0.037 Uiso 1 1 calc R
C25 C 0.5252(3) 0.2506(3) 0.3001(3) 0.0270(11) Uani 1 1 d .
C26 C 0.4729(3) 0.1098(3) 0.2204(3) 0.0261(11) Uani 1 1 d .
H26 H 0.5114 0.0799 0.2238 0.031 Uiso 1 1 calc R
C27 C 0.4938(3) 0.1670(3) 0.1705(3) 0.0227(10) Uani 1 1 d .
H27 H 0.5422 0.1638 0.1508 0.027 Uiso 1 1 calc R
C28 C 0.3489(3) 0.0604(3) 0.1071(3) 0.0285(12) Uani 1 1 d .
C29 C 0.5619(3) 0.3286(3) 0.2102(3) 0.0270(11) Uani 1 1 d .
H29A H 0.5989 0.3756 0.2607 0.032 Uiso 1 1 calc R
H29B H 0.6011 0.3206 0.1806 0.032 Uiso 1 1 calc R
C30 C 0.4030(3) 0.1557(3) 0.0364(3) 0.0286(12) Uani 1 1 d .
H30A H 0.3525 0.1088 -0.0077 0.034 Uiso 1 1 calc R
H30B H 0.4565 0.1637 0.0221 0.034 Uiso 1 1 calc R
C31 C 0.4932(3) 0.4255(3) 0.1989(3) 0.0311(12) Uani 1 1 d .
C32 C 0.4639(3) 0.3195(3) 0.0807(3) 0.0287(12) Uani 1 1 d .
H32 H 0.5099 0.3233 0.0553 0.034 Uiso 1 1 calc R
C33 C 0.4183(3) 0.3769(3) 0.0640(3) 0.0252(11) Uani 1 1 d .
H33 H 0.4373 0.4027 0.0256 0.030 Uiso 1 1 calc R
C34 C 0.3107(3) 0.2348(3) 0.0190(3) 0.0285(12) Uani 1 1 d .
C35 C 0.4337(3) 0.5185(3) 0.1537(3) 0.0299(12) Uani 1 1 d .
H35A H 0.4769 0.5609 0.2046 0.036 Uiso 1 1 calc R
H35B H 0.4461 0.5412 0.1123 0.036 Uiso 1 1 calc R
C36 C 0.2581(3) 0.3387(3) -0.0094(3) 0.0291(12) Uani 1 1 d .
H36A H 0.2840 0.3730 -0.0393 0.035 Uiso 1 1 calc R
H36B H 0.2080 0.2858 -0.0475 0.035 Uiso 1 1 calc R
C37 C 0.3288(3) 0.5408(3) 0.2208(3) 0.0287(11) Uani 1 1 d .
C38 C 0.2729(3) 0.4780(3) 0.0822(3) 0.0263(11) Uani 1 1 d .
H38 H 0.2910 0.5073 0.0457 0.032 Uiso 1 1 calc R
C39 C 0.2038(3) 0.5005(3) 0.1124(3) 0.0283(11) Uani 1 1 d .
H39 H 0.1930 0.5441 0.0935 0.034 Uiso 1 1 calc R
C40 C 0.1385(3) 0.3548(3) 0.0371(3) 0.0272(11) Uani 1 1 d .
C41 C 0.2134(3) 0.5819(3) 0.2499(3) 0.0321(12) Uani 1 1 d .
H41A H 0.1982 0.6197 0.2255 0.038 Uiso 1 1 calc R
H41B H 0.2617 0.6179 0.3002 0.038 Uiso 1 1 calc R
C42 C 0.0369(3) 0.4127(3) 0.0747(3) 0.0290(12) Uani 1 1 d .
H42A H 0.0304 0.4592 0.0593 0.035 Uiso 1 1 calc R
H42B H -0.0072 0.3586 0.0332 0.035 Uiso 1 1 calc R
N1 N 0.1371(3) 0.5299(3) 0.2658(2) 0.0257(9) Uani 1 1 d .
N2 N 0.0549(3) 0.4835(2) 0.3369(2) 0.0234(9) Uani 1 1 d .
N3 N 0.0186(3) 0.4167(2) 0.1478(2) 0.0238(9) Uani 1 1 d .
N4 N -0.0687(3) 0.3814(2) 0.2183(2) 0.0244(9) Uani 1 1 d .
N5 N 0.0152(2) 0.4098(2) 0.4261(2) 0.0229(9) Uani 1 1 d .
N6 N 0.0403(3) 0.3091(3) 0.4640(2) 0.0256(9) Uani 1 1 d .
N7 N -0.0939(3) 0.2959(2) 0.3012(2) 0.0240(9) Uani 1 1 d .
N8 N -0.0798(3) 0.1969(2) 0.3453(2) 0.0240(9) Uani 1 1 d .
N9 N 0.1070(3) 0.2147(3) 0.4845(2) 0.0313(10) Uani 1 1 d .
N10 N 0.1944(3) 0.1506(3) 0.4718(2) 0.0313(10) Uani 1 1 d .
N11 N -0.0067(3) 0.1054(3) 0.3626(2) 0.0255(9) Uani 1 1 d .
N12 N 0.0822(3) 0.0424(3) 0.3494(2) 0.0297(10) Uani 1 1 d .
N13 N 0.3069(3) 0.1114(3) 0.4370(2) 0.0300(10) Uani 1 1 d .
N14 N 0.4087(3) 0.1151(3) 0.3802(2) 0.0303(10) Uani 1 1 d .
N15 N 0.1931(3) 0.0055(3) 0.3131(2) 0.0313(10) Uani 1 1 d .
N16 N 0.2959(3) 0.0010(3) 0.2585(2) 0.0309(10) Uani 1 1 d .
N17 N 0.4887(3) 0.1686(3) 0.2973(2) 0.0265(9) Uani 1 1 d .
N18 N 0.5207(3) 0.2524(3) 0.2260(2) 0.0254(9) Uani 1 1 d .
N19 N 0.3791(3) 0.0491(3) 0.1754(2) 0.0285(10) Uani 1 1 d .
N20 N 0.4111(3) 0.1324(3) 0.1055(2) 0.0255(9) Uani 1 1 d .
N21 N 0.5017(3) 0.3528(3) 0.1668(2) 0.0242(9) Uani 1 1 d .
N22 N 0.4449(3) 0.4400(3) 0.1403(2) 0.0293(10) Uani 1 1 d .
N23 N 0.3904(3) 0.2344(3) 0.0477(2) 0.0271(9) Uani 1 1 d .
N24 N 0.3242(3) 0.3176(3) 0.0328(2) 0.0267(9) Uani 1 1 d .
N25 N 0.3452(3) 0.5062(3) 0.1536(2) 0.0303(10) Uani 1 1 d .
N26 N 0.2439(3) 0.5331(3) 0.1991(2) 0.0278(10) Uani 1 1 d .
N27 N 0.2260(3) 0.3851(3) 0.0422(2) 0.0282(10) Uani 1 1 d .
N28 N 0.1243(3) 0.4189(3) 0.0794(2) 0.0272(9) Uani 1 1 d .
O1 O 0.2075(2) 0.5462(2) 0.3939(2) 0.0351(9) Uani 1 1 d .
O2 O 0.1575(2) 0.4417(2) 0.5008(2) 0.0323(8) Uani 1 1 d .
O3 O 0.2578(2) 0.2948(2) 0.5445(2) 0.0403(9) Uani 1 1 d .
O4 O 0.4327(2) 0.2370(2) 0.4785(2) 0.0433(10) Uani 1 1 d .
O5 O 0.5590(2) 0.3146(2) 0.3609(2) 0.0340(9) Uani 1 1 d .
O6 O 0.5257(2) 0.4727(2) 0.2695(2) 0.0402(10) Uani 1 1 d .
O7 O 0.3818(2) 0.5747(3) 0.2886(2) 0.0429(10) Uani 1 1 d .
O8 O -0.0849(2) 0.2763(2) 0.1062(2) 0.0338(8) Uani 1 1 d .
O9 O -0.1245(2) 0.1669(2) 0.20959(19) 0.0285(8) Uani 1 1 d .
O10 O -0.0281(2) 0.0184(2) 0.2379(2) 0.0380(9) Uani 1 1 d .
O11 O 0.1546(2) -0.0367(2) 0.1775(2) 0.0390(9) Uani 1 1 d .
O12 O 0.2767(2) 0.0126(2) 0.0547(2) 0.0336(9) Uani 1 1 d .
O13 O 0.2384(2) 0.1713(2) -0.0150(2) 0.0390(9) Uani 1 1 d .
O14 O 0.0818(2) 0.2813(2) -0.0014(2) 0.0386(9) Uani 1 1 d .

loop_
_atom_site_aniso_label
_atom_site_aniso_U_11
_atom_site_aniso_U_22
_atom_site_aniso_U_33
_atom_site_aniso_U_23
_atom_site_aniso_U_13
_atom_site_aniso_U_12
Cl9 0.0312(8) 0.0486(10) 0.0630(11) 0.0063(8) 0.0111(7) 0.0085(7)
Cl10 0.0856(13) 0.0519(11) 0.0396(10) 0.0095(8) 0.0131(9) 0.0061(10)
O1W 0.037(2) 0.039(2) 0.036(2) 0.0074(18) 0.0118(18) 0.0149(19)
O2W 0.042(2) 0.039(2) 0.037(2) 0.0065(19) 0.0021(18) 0.016(2)
O3W 0.044(3) 0.058(3) 0.037(2) -0.016(2) 0.001(2) 0.019(2)
O4W 0.034(2) 0.066(3) 0.032(2) 0.007(2) 0.0090(19) -0.007(2)
O5W 0.090(4) 0.063(3) 0.038(3) 0.017(2) 0.015(2) 0.044(3)
O6W 0.041(3) 0.082(4) 0.062(3) -0.020(3) 0.009(2) 0.025(3)
O7W 0.038(2) 0.035(2) 0.027(2) 0.0026(17) 0.0168(17) 0.0085(18)
O8W 0.042(2) 0.042(2) 0.033(2) 0.0007(19) 0.0026(18) 0.018(2)
O9W 0.060(3) 0.028(2) 0.031(2) 0.0033(18) 0.003(2) 0.012(2)
O10W 0.056(3) 0.053(3) 0.041(2) 0.000(2) 0.011(2) 0.031(2)
O11W 0.035(2) 0.073(3) 0.033(2) -0.010(2) -0.0062(19) 0.021(2)
O12W 0.028(2) 0.118(4) 0.034(2) 0.025(3) 0.0045(19) 0.013(3)
Cl1 0.0358(8) 0.0506(9) 0.0595(10) 0.0283(8) 0.0159(7) 0.0155(7)
Cl2 0.0576(10) 0.0538(10) 0.0403(9) 0.0174(8) 0.0172(8) 0.0252(8)
Cl3 0.0691(11) 0.0521(10) 0.0586(10) 0.0126(8) 0.0341(9) 0.0339(9)
Cl4 0.0364(8) 0.1096(15) 0.0519(10) 0.0464(11) 0.0193(8) 0.0281(9)
Cl5 0.0793(12) 0.0352(9) 0.0693(12) 0.0106(8) 0.0322(10) 0.0199(9)
Cl6 0.1165(16) 0.0371(9) 0.0529(11) 0.0131(8) 0.0493(11) 0.0243(10)
Cl7 0.198(3) 0.0688(14) 0.0530(12) 0.0278(11) 0.0570(15) 0.0702(17)
Cl8 0.0781(15) 0.109(2) 0.132(2) 0.0690(18) 0.0504(15) 0.0360(14)
Zn1 0.0396(4) 0.0533(5) 0.0400(4) 0.0224(4) 0.0184(3) 0.0205(3)
Zn2 0.0847(6) 0.0407(4) 0.0488(5) 0.0175(4) 0.0311(4) 0.0275(4)
La1 0.02090(16) 0.02932(18) 0.01957(16) -0.00512(13) 0.00192(12) 0.00183(13)
La2 0.02210(16) 0.02440(17) 0.01618(15) -0.00326(12) 0.00042(12) 0.00479(13)
C1 0.031(3) 0.017(3) 0.018(3) -0.003(2) 0.004(2) 0.006(2)
C2 0.023(3) 0.024(3) 0.019(3) -0.005(2) 0.005(2) 0.004(2)
C3 0.029(3) 0.017(3) 0.020(3) -0.001(2) 0.002(2) 0.006(2)
C4 0.023(3) 0.033(3) 0.018(3) 0.005(2) 0.006(2) 0.012(2)
C5 0.030(3) 0.032(3) 0.016(3) -0.004(2) 0.006(2) 0.008(2)
C6 0.024(3) 0.032(3) 0.020(3) 0.000(2) 0.003(2) 0.004(2)
C7 0.032(3) 0.037(3) 0.012(2) 0.004(2) 0.009(2) 0.010(3)
C8 0.026(3) 0.030(3) 0.022(3) 0.005(2) 0.012(2) 0.011(2)
C9 0.026(3) 0.029(3) 0.016(2) 0.001(2) 0.007(2) 0.007(2)
C10 0.013(2) 0.028(3) 0.022(3) 0.001(2) 0.003(2) 0.002(2)
C11 0.028(3) 0.032(3) 0.016(3) -0.001(2) 0.004(2) 0.010(2)
C12 0.027(3) 0.026(3) 0.026(3) 0.000(2) 0.002(2) 0.001(2)
C13 0.030(3) 0.026(3) 0.017(3) -0.001(2) 0.004(2) 0.004(2)
C14 0.029(3) 0.026(3) 0.022(3) 0.000(2) 0.007(2) 0.006(2)
C15 0.029(3) 0.023(3) 0.020(3) 0.008(2) 0.007(2) 0.004(2)
C16 0.026(3) 0.035(3) 0.021(3) 0.009(2) 0.002(2) 0.005(2)
C17 0.035(3) 0.043(3) 0.014(3) -0.003(2) 0.001(2) 0.018(3)
C18 0.035(3) 0.035(3) 0.024(3) -0.004(2) 0.005(2) 0.013(3)
C19 0.027(3) 0.033(3) 0.019(3) 0.007(3) -0.001(2) 0.001(2)
C20 0.028(3) 0.024(3) 0.018(3) 0.002(2) 0.007(2) 0.005(2)
C21 0.030(3) 0.020(3) 0.024(3) 0.000(2) 0.009(2) 0.002(2)
C22 0.032(3) 0.021(3) 0.024(3) 0.001(2) 0.002(2) 0.002(2)
C23 0.026(3) 0.037(3) 0.014(2) 0.001(2) 0.001(2) 0.008(2)
C24 0.032(3) 0.022(3) 0.027(3) 0.001(2) 0.011(2) 0.004(2)
C25 0.017(2) 0.025(3) 0.020(3) -0.006(2) 0.000(2) 0.001(2)
C26 0.025(3) 0.022(3) 0.018(3) -0.002(2) 0.004(2) 0.004(2)
C27 0.023(2) 0.018(3) 0.015(2) -0.002(2) 0.002(2) 0.004(2)
C28 0.031(3) 0.025(3) 0.022(3) 0.001(2) 0.006(2) 0.011(2)
C29 0.024(3) 0.023(3) 0.021(3) 0.003(2) 0.006(2) 0.000(2)
C30 0.032(3) 0.026(3) 0.018(3) 0.000(2) 0.005(2) 0.009(2)
C31 0.024(3) 0.028(3) 0.026(3) -0.003(2) 0.003(2) 0.006(2)
C32 0.025(3) 0.031(3) 0.025(3) 0.005(2) 0.008(2) 0.010(2)
C33 0.020(2) 0.027(3) 0.019(3) 0.001(2) 0.005(2) 0.005(2)
C34 0.027(3) 0.031(3) 0.017(3) 0.001(2) 0.004(2) 0.008(2)
C35 0.022(3) 0.027(3) 0.030(3) 0.002(2) 0.010(2) 0.003(2)
C36 0.025(3) 0.033(3) 0.025(3) 0.006(2) 0.009(2) 0.011(2)
C37 0.029(3) 0.026(3) 0.022(3) 0.005(2) 0.005(2) 0.005(2)
C38 0.024(3) 0.023(3) 0.024(3) 0.004(2) 0.010(2) 0.005(2)
C39 0.023(3) 0.032(3) 0.026(3) 0.008(2) 0.007(2) 0.011(2)
C40 0.023(3) 0.035(3) 0.013(2) 0.006(2) 0.005(2) 0.003(2)
C41 0.031(3) 0.025(3) 0.024(3) 0.000(2) 0.004(2) 0.002(2)
C42 0.022(3) 0.031(3) 0.018(3) 0.004(2) 0.005(2) -0.001(2)
N1 0.022(2) 0.028(2) 0.018(2) 0.0018(18) 0.0064(18) 0.0052(18)
N2 0.020(2) 0.022(2) 0.015(2) -0.0019(17) 0.0038(17) 0.0027(18)
N3 0.021(2) 0.019(2) 0.013(2) -0.0070(17) 0.0024(17) -0.0013(17)
N4 0.024(2) 0.017(2) 0.018(2) -0.0042(17) 0.0060(18) 0.0012(17)
N5 0.021(2) 0.019(2) 0.013(2) 0.0000(17) -0.0019(17) -0.0004(17)
N6 0.024(2) 0.025(2) 0.017(2) 0.0040(18) -0.0011(17) 0.0042(19)
N7 0.025(2) 0.022(2) 0.015(2) -0.0005(17) -0.0005(17) 0.0082(18)
N8 0.024(2) 0.018(2) 0.016(2) -0.0013(17) -0.0010(17) 0.0035(18)
N9 0.025(2) 0.028(2) 0.026(2) -0.003(2) 0.0043(19) 0.0061(19)
N10 0.025(2) 0.026(2) 0.022(2) -0.0051(19) 0.0005(19) 0.0000(19)
N11 0.024(2) 0.023(2) 0.013(2) -0.0016(18) -0.0018(17) 0.0031(18)
N12 0.032(2) 0.027(2) 0.016(2) -0.0058(18) 0.0024(19) 0.008(2)
N13 0.021(2) 0.026(2) 0.022(2) -0.0049(19) -0.0001(18) 0.0014(19)
N14 0.023(2) 0.025(2) 0.020(2) -0.0048(19) 0.0042(18) -0.0032(19)
N15 0.026(2) 0.034(3) 0.019(2) 0.002(2) 0.0028(19) 0.005(2)
N16 0.025(2) 0.036(3) 0.014(2) -0.0013(19) 0.0031(18) 0.003(2)
N17 0.029(2) 0.025(2) 0.018(2) 0.0062(18) 0.0057(18) 0.0048(19)
N18 0.026(2) 0.024(2) 0.014(2) -0.0015(18) 0.0017(18) 0.0058(19)
N19 0.026(2) 0.022(2) 0.028(2) 0.008(2) 0.0058(19) 0.0019(19)
N20 0.022(2) 0.028(2) 0.017(2) 0.0035(18) 0.0017(17) 0.0055(19)
N21 0.024(2) 0.024(2) 0.017(2) 0.0040(18) 0.0018(17) 0.0070(18)
N22 0.026(2) 0.022(2) 0.026(2) -0.0018(19) 0.0020(19) 0.0056(19)
N23 0.024(2) 0.020(2) 0.022(2) -0.0009(18) 0.0019(18) 0.0017(18)
N24 0.021(2) 0.025(2) 0.021(2) 0.0013(19) 0.0033(18) 0.0031(18)
N25 0.021(2) 0.030(2) 0.024(2) -0.002(2) 0.0012(19) 0.0056(19)
N26 0.024(2) 0.033(2) 0.017(2) 0.0003(19) 0.0067(18) 0.0075(19)
N27 0.025(2) 0.023(2) 0.023(2) -0.0011(19) 0.0040(19) 0.0034(19)
N28 0.019(2) 0.027(2) 0.024(2) 0.0010(19) 0.0086(18) 0.0010(18)
O1 0.029(2) 0.041(2) 0.0187(19) 0.0028(17) -0.0028(16) 0.0086(17)
O2 0.0173(18) 0.031(2) 0.0257(19) -0.0006(16) -0.0013(15) -0.0016(16)
O3 0.031(2) 0.032(2) 0.034(2) -0.0062(18) -0.0004(18) 0.0061(18)
O4 0.033(2) 0.027(2) 0.037(2) -0.0110(19) 0.0025(18) -0.0013(18)
O5 0.0242(19) 0.035(2) 0.024(2) -0.0022(17) 0.0015(16) 0.0045(17)
O6 0.042(2) 0.039(2) 0.021(2) -0.0072(18) -0.0016(17) 0.0163(19)
O7 0.035(2) 0.050(3) 0.024(2) -0.0037(19) 0.0015(18) 0.012(2)
O8 0.031(2) 0.029(2) 0.0216(19) -0.0045(17) 0.0089(16) 0.0014(17)
O9 0.0269(19) 0.0270(19) 0.0179(18) -0.0029(16) 0.0016(15) 0.0075(16)
O10 0.041(2) 0.037(2) 0.019(2) -0.0025(17) 0.0000(17) 0.0138(19)
O11 0.039(2) 0.037(2) 0.0139(18) -0.0068(16) -0.0052(17) 0.0061(18)
O12 0.0254(19) 0.0224(19) 0.0227(19) -0.0056(16) -0.0054(16) -0.0054(16)
O13 0.026(2) 0.027(2) 0.042(2) -0.0034(18) 0.0044(18) 0.0020(17)
O14 0.028(2) 0.025(2) 0.040(2) -0.0061(18) 0.0077(18) 0.0007(17)

loop_
_atom_type_symbol
_atom_type_description
_atom_type_scat_dispersion_real
_atom_type_scat_dispersion_imag
_atom_type_scat_source
C C 0.0033 0.0016 'International Tables Vol C Tables 4.2.6.8 and 6.1.1.4'
H H 0.0000 0.0000 'International Tables Vol C Tables 4.2.6.8 and 6.1.1.4'
N N 0.0061 0.0033 'International Tables Vol C Tables 4.2.6.8 and 6.1.1.4'
O O 0.0106 0.0060 'International Tables Vol C Tables 4.2.6.8 and 6.1.1.4'
Cl Cl 0.1484 0.1585 'International Tables Vol C Tables 4.2.6.8 and 6.1.1.4'
Zn Zn 0.2839 1.4301 'International Tables Vol C Tables 4.2.6.8 and 6.1.1.4'
La La -0.2871 2.4523 'International Tables Vol C Tables 4.2.6.8 and 6.1.1.4'

loop_
_geom_angle_atom_site_label_1
_geom_angle_atom_site_label_2
_geom_angle_atom_site_label_3
_geom_angle
_geom_angle_site_symmetry_1
_geom_angle_site_symmetry_3
Cl2 Zn1 Cl3 111.58(7) . .
Cl2 Zn1 Cl1 107.29(6) . .
Cl3 Zn1 Cl1 107.46(7) . .
Cl2 Zn1 Cl4 109.09(7) . .
Cl3 Zn1 Cl4 109.46(7) . .
Cl1 Zn1 Cl4 111.96(6) . .
Cl5 Zn2 Cl6 105.33(7) . .
Cl5 Zn2 Cl7 110.27(9) . .
Cl6 Zn2 Cl7 113.74(8) . .
Cl5 Zn2 Cl8 114.88(9) . .
Cl6 Zn2 Cl8 109.48(10) . .
Cl7 Zn2 Cl8 103.41(11) . .
O3W La1 O1 71.91(13) . .
O3W La1 O2W 81.42(14) . .
O1 La1 O2W 139.06(12) . .
O3W La1 O4W 85.00(16) . .
O1 La1 O4W 68.78(13) . .
O2W La1 O4W 139.91(14) . .
O3W La1 O5W 140.00(14) . .
O1 La1 O5W 68.60(13) . .
O2W La1 O5W 134.71(13) . .
O4W La1 O5W 75.23(16) . .
O3W La1 O2 73.03(13) . .
O1 La1 O2 74.70(12) . .
O2W La1 O2 68.02(12) . .
O4W La1 O2 141.74(12) . .
O5W La1 O2 101.94(14) . .
O3W La1 O6W 69.04(14) . .
O1 La1 O6W 125.27(14) . .
O2W La1 O6W 68.89(16) . .
O4W La1 O6W 71.02(17) . .
O5W La1 O6W 132.15(17) . .
O2 La1 O6W 125.53(15) . .
O3W La1 O5 134.88(12) . 2_666
O1 La1 O5 135.40(12) . 2_666
O2W La1 O5 85.24(12) . 2_666
O4W La1 O5 78.13(12) . 2_666
O5W La1 O5 74.77(13) . 2_666
O2 La1 O5 138.92(11) . 2_666
O6W La1 O5 65.93(13) . 2_666
O3W La1 O1W 139.46(14) . .
O1 La1 O1W 111.14(11) . .
O2W La1 O1W 70.98(12) . .
O4W La1 O1W 134.88(14) . .
O5W La1 O1W 64.41(13) . .
O2 La1 O1W 69.39(12) . .
O6W La1 O1W 123.51(14) . .
O5 La1 O1W 72.73(11) 2_666 .
O11W La2 O12 134.31(12) . 2
O11W La2 O9 71.11(12) . .
O12 La2 O9 135.42(11) 2 .
O11W La2 O8 73.93(13) . .
O12 La2 O8 139.28(11) 2 .
O9 La2 O8 74.66(11) . .
O11W La2 O9W 83.24(15) . .
O12 La2 O9W 77.89(12) 2 .
O9 La2 O9W 69.08(11) . .
O8 La2 O9W 141.80(11) . .
O11W La2 O7W 80.67(14) . .
O12 La2 O7W 86.52(12) 2 .
O9 La2 O7W 137.94(11) . .
O8 La2 O7W 67.82(11) . .
O9W La2 O7W 138.38(12) . .
O11W La2 O12W 137.68(13) . .
O12 La2 O12W 76.84(13) 2 .
O9 La2 O12W 67.06(12) . .
O8 La2 O12W 100.46(15) . .
O9W La2 O12W 76.34(15) . .
O7W La2 O12W 137.17(13) . .
O11W La2 O8W 138.93(15) . .
O12 La2 O8W 72.45(12) 2 .
O9 La2 O8W 114.22(11) . .
O8 La2 O8W 69.15(12) . .
O9W La2 O8W 137.67(13) . .
O7W La2 O8W 69.33(12) . .
O12W La2 O8W 68.07(14) . .
O11W La2 O10W 67.74(13) . .
O12 La2 O10W 66.70(12) 2 .
O9 La2 O10W 123.49(12) . .
O8 La2 O10W 125.70(13) . .
O9W La2 O10W 69.17(14) . .
O7W La2 O10W 69.22(13) . .
O12W La2 O10W 133.75(16) . .
O8W La2 O10W 122.28(12) . .
O1 C1 N1 125.9(5) . .
O1 C1 N2 125.2(5) . .
N1 C1 N2 108.9(4) . .
N1 C2 N3 114.0(4) . .
N1 C2 C3 103.6(4) . .
N3 C2 C3 103.7(4) . .
N1 C2 H2 111.7 . .
N3 C2 H2 111.7 . .
C3 C2 H2 111.7 . .
N4 C3 N2 114.6(4) . .
N4 C3 C2 102.5(4) . .
N2 C3 C2 102.6(4) . .
N4 C3 H3 112.1 . .
N2 C3 H3 112.1 . .
C2 C3 H3 112.1 . .
O8 C4 N3 125.2(4) . .
O8 C4 N4 125.9(5) . .
N3 C4 N4 108.8(4) . .
N5 C5 N2 115.2(4) . .
N5 C5 H5A 108.5 . .
N2 C5 H5A 108.5 . .
N5 C5 H5B 108.5 . .
N2 C5 H5B 108.5 . .
H5A C5 H5B 107.5 . .
N4 C6 N7 113.3(4) . .
N4 C6 H6A 108.9 . .
N7 C6 H6A 108.9 . .
N4 C6 H6B 108.9 . .
N7 C6 H6B 108.9 . .
H6A C6 H6B 107.7 . .
O2 C7 N5 125.3(5) . .
O2 C7 N6 124.8(5) . .
N5 C7 N6 109.8(4) . .
N7 C8 N5 114.9(4) . .
N7 C8 C9 103.0(4) . .
N5 C8 C9 103.2(4) . .
N7 C8 H8 111.7 . .
N5 C8 H8 111.7 . .
C9 C8 H8 111.7 . .
N8 C9 N6 114.9(4) . .
N8 C9 C8 102.3(4) . .
N6 C9 C8 103.0(4) . .
N8 C9 H9 112.0 . .
N6 C9 H9 112.0 . .
C8 C9 H9 112.0 . .
O9 C10 N7 125.4(5) . .
O9 C10 N8 125.8(5) . .
N7 C10 N8 108.7(4) . .
N6 C11 N9 113.9(4) . .
N6 C11 H11A 108.8 . .
N9 C11 H11A 108.8 . .
N6 C11 H11B 108.8 . .
N9 C11 H11B 108.8 . .
H11A C11 H11B 107.7 . .
N11 C12 N8 113.9(4) . .
N11 C12 H12A 108.8 . .
N8 C12 H12A 108.8 . .
N11 C12 H12B 108.8 . .
N8 C12 H12B 108.8 . .
H12A C12 H12B 107.7 . .
O3 C13 N9 125.9(5) . .
O3 C13 N10 125.0(5) . .
N9 C13 N10 109.1(4) . .
N11 C14 N9 114.7(4) . .
N11 C14 C15 104.2(4) . .
N9 C14 C15 102.9(4) . .
N11 C14 H14 111.5 . .
N9 C14 H14 111.5 . .
C15 C14 H14 111.5 . .
N10 C15 N12 112.3(4) . .
N10 C15 C14 103.8(4) . .
N12 C15 C14 103.0(4) . .
N10 C15 H15 112.3 . .
N12 C15 H15 112.3 . .
C14 C15 H15 112.3 . .
O10 C16 N12 127.5(5) . .
O10 C16 N11 125.6(5) . .
N12 C16 N11 106.8(4) . .
N10 C17 N13 114.4(4) . .
N10 C17 H17A 108.7 . .
N13 C17 H17A 108.7 . .
N10 C17 H17B 108.7 . .
N13 C17 H17B 108.7 . .
H17A C17 H17B 107.6 . .
N12 C18 N15 111.4(4) . .
N12 C18 H18A 109.4 . .
N15 C18 H18A 109.4 . .
N12 C18 H18B 109.4 . .
N15 C18 H18B 109.4 . .
H18A C18 H18B 108.0 . .
O4 C19 N13 125.7(5) . .
O4 C19 N14 125.8(5) . .
N13 C19 N14 108.5(4) . .
N13 C20 N15 113.2(4) . .
N13 C20 C21 103.8(4) . .
N15 C20 C21 103.8(4) . .
N13 C20 H20 111.8 . .
N15 C20 H20 111.8 . .
C21 C20 H20 111.8 . .
N16 C21 N14 114.5(4) . .
N16 C21 C20 103.0(4) . .
N14 C21 C20 102.5(4) . .
N16 C21 H21 112.0 . .
N14 C21 H21 112.0 . .
C20 C21 H21 112.0 . .
O11 C22 N16 126.4(5) . .
O11 C22 N15 123.8(5) . .
N16 C22 N15 109.8(4) . .
N17 C23 N14 114.2(4) . .
N17 C23 H23A 108.7 . .
N14 C23 H23A 108.7 . .
N17 C23 H23B 108.7 . .
N14 C23 H23B 108.7 . .
H23A C23 H23B 107.6 . .
N19 C24 N16 113.2(4) . .
N19 C24 H24A 108.9 . .
N16 C24 H24A 108.9 . .
N19 C24 H24B 108.9 . .
N16 C24 H24B 108.9 . .
H24A C24 H24B 107.8 . .
O5 C25 N17 125.0(5) . .
O5 C25 N18 124.6(5) . .
N17 C25 N18 110.4(4) . .
N17 C26 N19 115.4(4) . .
N17 C26 C27 104.1(4) . .
N19 C26 C27 102.3(4) . .
N17 C26 H26 111.5 . .
N19 C26 H26 111.5 . .
C27 C26 H26 111.5 . .
N20 C27 N18 115.6(4) . .
N20 C27 C26 103.9(4) . .
N18 C27 C26 103.5(4) . .
N20 C27 H27 111.1 . .
N18 C27 H27 111.1 . .
C26 C27 H27 111.1 . .
O12 C28 N19 125.2(5) . .
O12 C28 N20 125.8(5) . .
N19 C28 N20 109.0(4) . .
N21 C29 N18 114.7(4) . .
N21 C29 H29A 108.6 . .
N18 C29 H29A 108.6 . .
N21 C29 H29B 108.6 . .
N18 C29 H29B 108.6 . .
H29A C29 H29B 107.6 . .
N20 C30 N23 113.0(4) . .
N20 C30 H30A 109.0 . .
N23 C30 H30A 109.0 . .
N20 C30 H30B 109.0 . .
N23 C30 H30B 109.0 . .
H30A C30 H30B 107.8 . .
O6 C31 N22 124.6(5) . .
O6 C31 N21 126.5(5) . .
N22 C31 N21 108.8(4) . .
N23 C32 N21 114.1(4) . .
N23 C32 C33 103.0(4) . .
N21 C32 C33 103.0(4) . .
N23 C32 H32 112.0 . .
N21 C32 H32 112.0 . .
C33 C32 H32 112.0 . .
N22 C33 N24 114.0(4) . .
N22 C33 C32 103.4(4) . .
N24 C33 C32 102.9(4) . .
N22 C33 H33 112.0 . .
N24 C33 H33 112.0 . .
C32 C33 H33 112.0 . .
O13 C34 N23 126.2(5) . .
O13 C34 N24 125.6(4) . .
N23 C34 N24 108.2(4) . .
N25 C35 N22 112.9(4) . .
N25 C35 H35A 109.0 . .
N22 C35 H35A 109.0 . .
N25 C35 H35B 109.0 . .
N22 C35 H35B 109.0 . .
H35A C35 H35B 107.8 . .
N27 C36 N24 112.9(4) . .
N27 C36 H36A 109.0 . .
N24 C36 H36A 109.0 . .
N27 C36 H36B 109.0 . .
N24 C36 H36B 109.0 . .
H36A C36 H36B 107.8 . .
O7 C37 N26 125.5(5) . .
O7 C37 N25 126.0(5) . .
N26 C37 N25 108.5(4) . .
N25 C38 N27 114.5(4) . .
N25 C38 C39 103.2(4) . .
N27 C38 C39 103.1(4) . .
N25 C38 H38 111.8 . .
N27 C38 H38 111.8 . .
C39 C38 H38 111.8 . .
N28 C39 N26 114.6(4) . .
N28 C39 C38 103.5(4) . .
N26 C39 C38 104.0(4) . .
N28 C39 H39 111.4 . .
N26 C39 H39 111.4 . .
C38 C39 H39 111.4 . .
O14 C40 N28 125.6(5) . .
O14 C40 N27 125.1(5) . .
N28 C40 N27 109.3(4) . .
N26 C41 N1 113.5(4) . .
N26 C41 H41A 108.9 . .
N1 C41 H41A 108.9 . .
N26 C41 H41B 108.9 . .
N1 C41 H41B 108.9 . .
H41A C41 H41B 107.7 . .
N3 C42 N28 113.7(4) . .
N3 C42 H42A 108.8 . .
N28 C42 H42A 108.8 . .
N3 C42 H42B 108.8 . .
N28 C42 H42B 108.8 . .
H42A C42 H42B 107.7 . .
C1 N1 C41 123.9(4) . .
C1 N1 C2 112.0(4) . .
C41 N1 C2 122.9(4) . .
C1 N2 C3 112.5(4) . .
C1 N2 C5 121.7(4) . .
C3 N2 C5 122.1(4) . .
C4 N3 C42 122.2(4) . .
C4 N3 C2 111.4(4) . .
C42 N3 C2 123.7(4) . .
C4 N4 C3 113.2(4) . .
C4 N4 C6 123.2(4) . .
C3 N4 C6 122.8(4) . .
C7 N5 C5 123.3(4) . .
C7 N5 C8 112.0(4) . .
C5 N5 C8 123.3(4) . .
C7 N6 C11 123.3(4) . .
C7 N6 C9 111.5(4) . .
C11 N6 C9 122.3(4) . .
C10 N7 C6 121.7(4) . .
C10 N7 C8 112.3(4) . .
C6 N7 C8 123.4(4) . .
C10 N8 C9 113.5(4) . .
C10 N8 C12 122.6(4) . .
C9 N8 C12 123.7(4) . .
C13 N9 C11 123.3(4) . .
C13 N9 C14 112.6(4) . .
C11 N9 C14 122.1(4) . .
C13 N10 C17 123.0(4) . .
C13 N10 C15 111.3(4) . .
C17 N10 C15 121.1(4) . .
C16 N11 C14 112.6(4) . .
C16 N11 C12 120.6(4) . .
C14 N11 C12 122.7(4) . .
C16 N12 C18 120.8(4) . .
C16 N12 C15 112.8(4) . .
C18 N12 C15 121.3(4) . .
C19 N13 C17 123.5(4) . .
C19 N13 C20 112.4(4) . .
C17 N13 C20 123.0(4) . .
C19 N14 C23 124.0(4) . .
C19 N14 C21 112.6(4) . .
C23 N14 C21 122.9(4) . .
C22 N15 C18 121.6(4) . .
C22 N15 C20 110.6(4) . .
C18 N15 C20 122.8(4) . .
C22 N16 C24 123.0(4) . .
C22 N16 C21 112.4(4) . .
C24 N16 C21 123.7(4) . .
C25 N17 C23 123.2(4) . .
C25 N17 C26 110.5(4) . .
C23 N17 C26 123.6(4) . .
C25 N18 C29 123.9(4) . .
C25 N18 C27 110.3(4) . .
C29 N18 C27 123.2(4) . .
C28 N19 C24 124.6(4) . .
C28 N19 C26 112.1(4) . .
C24 N19 C26 122.5(4) . .
C28 N20 C30 122.0(4) . .
C28 N20 C27 112.0(4) . .
C30 N20 C27 123.8(4) . .
C31 N21 C29 122.3(4) . .
C31 N21 C32 111.3(4) . .
C29 N21 C32 124.0(4) . .
C31 N22 C33 112.8(4) . .
C31 N22 C35 122.2(4) . .
C33 N22 C35 124.3(4) . .
C34 N23 C32 112.9(4) . .
C34 N23 C30 123.5(4) . .
C32 N23 C30 123.1(4) . .
C34 N24 C36 121.4(4) . .
C34 N24 C33 112.3(4) . .
C36 N24 C33 121.3(4) . .
C37 N25 C38 113.1(4) . .
C37 N25 C35 122.4(4) . .
C38 N25 C35 122.5(4) . .
C37 N26 C41 122.6(4) . .
C37 N26 C39 110.8(4) . .
C41 N26 C39 121.8(4) . .
C40 N27 C36 122.7(4) . .
C40 N27 C38 111.5(4) . .
C36 N27 C38 122.0(4) . .
C40 N28 C42 123.1(4) . .
C40 N28 C39 112.0(4) . .
C42 N28 C39 123.0(4) . .
C1 O1 La1 160.6(4) . .
C7 O2 La1 157.4(3) . .
C25 O5 La1 153.5(3) . 2_666
C4 O8 La2 156.8(3) . .
C10 O9 La2 160.6(3) . .
C28 O12 La2 160.6(3) . 2

loop_
_geom_bond_atom_site_label_1
_geom_bond_atom_site_label_2
_geom_bond_distance
_geom_bond_site_symmetry_2
O1W La1 2.587(4) .
O2W La1 2.532(4) .
O3W La1 2.495(4) .
O4W La1 2.538(4) .
O5W La1 2.558(4) .
O6W La1 2.572(4) .
O7W La2 2.558(4) .
O8W La2 2.581(4) .
O9W La2 2.541(4) .
O10W La2 2.594(4) .
O11W La2 2.517(4) .
O12W La2 2.577(4) .
Cl1 Zn1 2.2737(15) .
Cl2 Zn1 2.2629(17) .
Cl3 Zn1 2.2716(18) .
Cl4 Zn1 2.2771(17) .
Cl5 Zn2 2.232(2) .
Cl6 Zn2 2.2683(17) .
Cl7 Zn2 2.269(2) .
Cl8 Zn2 2.276(3) .
La1 O1 2.530(3) .
La1 O2 2.571(3) .
La1 O5 2.577(3) 2_666
La2 O12 2.523(3) 2
La2 O9 2.529(3) .
La2 O8 2.540(4) .
C1 O1 1.240(6) .
C1 N1 1.358(6) .
C1 N2 1.366(6) .
C2 N1 1.451(6) .
C2 N3 1.464(6) .
C2 C3 1.556(7) .
C2 H2 0.9900 .
C3 N4 1.443(6) .
C3 N2 1.446(6) .
C3 H3 0.9900 .
C4 O8 1.240(6) .
C4 N3 1.363(6) .
C4 N4 1.364(6) .
C5 N5 1.419(6) .
C5 N2 1.449(6) .
C5 H5A 0.9800 .
C5 H5B 0.9800 .
C6 N4 1.445(6) .
C6 N7 1.455(6) .
C6 H6A 0.9800 .
C6 H6B 0.9800 .
C7 O2 1.242(6) .
C7 N5 1.363(6) .
C7 N6 1.369(7) .
C8 N7 1.456(6) .
C8 N5 1.474(6) .
C8 C9 1.561(7) .
C8 H8 0.9900 .
C9 N8 1.429(6) .
C9 N6 1.485(6) .
C9 H9 0.9900 .
C10 O9 1.250(6) .
C10 N7 1.342(6) .
C10 N8 1.360(6) .
C11 N6 1.431(6) .
C11 N9 1.449(6) .
C11 H11A 0.9800 .
C11 H11B 0.9800 .
C12 N11 1.446(6) .
C12 N8 1.459(6) .
C12 H12A 0.9800 .
C12 H12B 0.9800 .
C13 O3 1.239(6) .
C13 N9 1.347(6) .
C13 N10 1.362(6) .
C14 N11 1.436(6) .
C14 N9 1.457(6) .
C14 C15 1.533(7) .
C14 H14 0.9900 .
C15 N10 1.460(6) .
C15 N12 1.462(6) .
C15 H15 0.9900 .
C16 O10 1.204(6) .
C16 N12 1.367(6) .
C16 N11 1.393(6) .
C17 N10 1.440(6) .
C17 N13 1.450(6) .
C17 H17A 0.9800 .
C17 H17B 0.9800 .
C18 N12 1.447(6) .
C18 N15 1.451(7) .
C18 H18A 0.9800 .
C18 H18B 0.9800 .
C19 O4 1.224(6) .
C19 N13 1.358(6) .
C19 N14 1.368(7) .
C20 N13 1.458(6) .
C20 N15 1.466(6) .
C20 C21 1.545(7) .
C20 H20 0.9900 .
C21 N16 1.454(6) .
C21 N14 1.465(6) .
C21 H21 0.9900 .
C22 O11 1.238(6) .
C22 N16 1.351(7) .
C22 N15 1.370(7) .
C23 N17 1.439(6) .
C23 N14 1.440(6) .
C23 H23A 0.9800 .
C23 H23B 0.9800 .
C24 N19 1.450(6) .
C24 N16 1.449(6) .
C24 H24A 0.9800 .
C24 H24B 0.9800 .
C25 O5 1.236(6) .
C25 N17 1.360(6) .
C25 N18 1.366(6) .
C26 N17 1.450(6) .
C26 N19 1.479(6) .
C26 C27 1.544(7) .
C26 H26 0.9900 .
C27 N20 1.454(6) .
C27 N18 1.459(6) .
C27 H27 0.9900 .
C28 O12 1.234(6) .
C28 N19 1.354(6) .
C28 N20 1.362(6) .
C29 N21 1.427(6) .
C29 N18 1.432(6) .
C29 H29A 0.9800 .
C29 H29B 0.9800 .
C30 N20 1.437(6) .
C30 N23 1.474(6) .
C30 H30A 0.9800 .
C30 H30B 0.9800 .
C31 O6 1.240(6) .
C31 N22 1.357(6) .
C31 N21 1.366(6) .
C32 N23 1.459(6) .
C32 N21 1.459(6) .
C32 C33 1.546(7) .
C32 H32 0.9900 .
C33 N22 1.431(6) .
C33 N24 1.463(6) .
C33 H33 0.9900 .
C34 O13 1.237(6) .
C34 N23 1.359(6) .
C34 N24 1.367(6) .
C35 N25 1.452(6) .
C35 N22 1.457(6) .
C35 H35A 0.9800 .
C35 H35B 0.9800 .
C36 N27 1.437(6) .
C36 N24 1.453(6) .
C36 H36A 0.9800 .
C36 H36B 0.9800 .
C37 O7 1.229(6) .
C37 N26 1.369(6) .
C37 N25 1.378(6) .
C38 N25 1.436(6) .
C38 N27 1.466(6) .
C38 C39 1.544(7) .
C38 H38 0.9900 .
C39 N28 1.466(6) .
C39 N26 1.473(6) .
C39 H39 0.9900 .
C40 O14 1.229(6) .
C40 N28 1.353(6) .
C40 N27 1.373(6) .
C41 N26 1.434(6) .
C41 N1 1.447(6) .
C41 H41A 0.9800 .
C41 H41B 0.9800 .
C42 N3 1.442(6) .
C42 N28 1.444(6) .
C42 H42A 0.9800 .
C42 H42B 0.9800 .
O5 La1 2.577(3) 2_666
O12 La2 2.523(3) 2

loop_
_platon_squeeze_void_nr
_platon_squeeze_void_average_x
_platon_squeeze_void_average_y
_platon_squeeze_void_average_z
_platon_squeeze_void_volume
_platon_squeeze_void_count_electrons
_platon_squeeze_void_content
1 -0.270 0.000 0.685 1176 487 ' '
2 0.233 0.264 0.254 179 71 ' '
3 0.766 0.736 0.746 179 66 ' '
